data_7057422
loop_
_publ_author_name
'Il&#x2019;in, Mikhail'
'Bolotin, Dmitrii S.'
'Suslonov, Vitalii V.'
'Kukushkin, Vadim Yu.'

_publ_section_title
;
 Facile Selective Synthesis of 2-Methyl-5-amino-1,2,4-oxadiazolium
 Bromides as Further Targets for Nucleophilic Additions
;
_journal_name_full 'New Journal of Chemistry'
_journal_paper_doi 10.1039/C8NJ01682H
_journal_year 2018
_chemical_formula_moiety 'C21 H22 N4'
_chemical_formula_sum 'C21 H22 N4'
_chemical_formula_weight 330.42
_space_group_crystal_system triclinic
_space_group_IT_number 2
_space_group_name_Hall '-P 1'
_space_group_name_H-M_alt 'P -1'
_symmetry_space_group_name_Hall '-P 1'
_symmetry_space_group_name_H-M 'P -1'
_atom_sites_solution_hydrogens geom
_atom_sites_solution_primary direct
_audit_creation_date 2018-04-02
_audit_creation_method
;
Olex2 1.2
(compiled 2017.08.10 svn.r3458 for OlexSys, GUI svn.r5381)
;
_audit_update_record
;
2018-04-02 deposited with the CCDC.
2018-05-02 downloaded from the CCDC.
;
_cell_angle_alpha 86.090(6)
_cell_angle_beta 89.456(6)
_cell_angle_gamma 67.095(7)
_cell_formula_units_Z 4
_cell_length_a 11.2501(8)
_cell_length_b 12.7520(10)
_cell_length_c 13.2943(10)
_cell_measurement_reflns_used 2641
_cell_measurement_temperature 100(2)
_cell_measurement_theta_max 30.2650
_cell_measurement_theta_min 3.4860
_cell_volume 1752.4(2)
_computing_cell_refinement
;
CrysAlisPro, Agilent Technologies,
Version 1.171.36.32 (release 02-08-2013 CrysAlis171 .NET)
(compiled Aug  2 2013,16:46:58)
;
_computing_data_collection
;
CrysAlisPro, Agilent Technologies,
Version 1.171.36.32 (release 02-08-2013 CrysAlis171 .NET)
(compiled Aug  2 2013,16:46:58)
;
_computing_data_reduction
;
CrysAlisPro, Agilent Technologies,
Version 1.171.36.32 (release 02-08-2013 CrysAlis171 .NET)
(compiled Aug  2 2013,16:46:58)
;
_computing_molecular_graphics 'Olex2 (Dolomanov et al., 2009)'
_computing_publication_material 'Olex2 (Dolomanov et al., 2009)'
_computing_structure_refinement 'ShelXL (Sheldrick, 2015)'
_computing_structure_solution 'ShelXS (Sheldrick, 2008)'
_diffrn_ambient_temperature 100(2)
_diffrn_detector_area_resol_mean 16.2096
_diffrn_measured_fraction_theta_full 0.992
_diffrn_measured_fraction_theta_max 0.991
_diffrn_measurement_details
;
#__ type_ start__ end____ width___ exp.time_
  1 omega    9.00   47.00   1.0000   78.0000
omega____ theta____ kappa____ phi______ frames
    -      -22.2678   57.0000  -60.0000 38

#__ type_ start__ end____ width___ exp.time_
  2 omega  -82.00  -50.00   1.0000   78.0000
omega____ theta____ kappa____ phi______ frames
    -      -22.2678  -57.0000  150.0000 32

#__ type_ start__ end____ width___ exp.time_
  3 omega  -38.00   48.00   1.0000   78.0000
omega____ theta____ kappa____ phi______ frames
    -      -22.2678   77.0000    0.0000 86

#__ type_ start__ end____ width___ exp.time_
  4 omega  -89.00  -36.00   1.0000   78.0000
omega____ theta____ kappa____ phi______ frames
    -      -22.2678 -178.0000  -30.0000 53

#__ type_ start__ end____ width___ exp.time_
  5 omega  -19.00   20.00   1.0000   78.0000
omega____ theta____ kappa____ phi______ frames
    -      -22.2678  -99.0000   60.0000 39

#__ type_ start__ end____ width___ exp.time_
  6 omega   25.00   60.00   1.0000   78.0000
omega____ theta____ kappa____ phi______ frames
    -       23.3616  -99.0000  -60.0000 35

#__ type_ start__ end____ width___ exp.time_
  7 omega    5.00   92.00   1.0000   78.0000
omega____ theta____ kappa____ phi______ frames
    -       23.3616   57.0000  -90.0000 87

#__ type_ start__ end____ width___ exp.time_
  8 omega  -35.00   40.00   1.0000   78.0000
omega____ theta____ kappa____ phi______ frames
    -       23.3616  -77.0000  150.0000 75
;
_diffrn_measurement_device_type 'Xcalibur, Eos'
_diffrn_measurement_method '\w scans'
_diffrn_orient_matrix_UB_11 -0.0156964000
_diffrn_orient_matrix_UB_12 0.0384475000
_diffrn_orient_matrix_UB_13 -0.0435850000
_diffrn_orient_matrix_UB_21 0.0318422000
_diffrn_orient_matrix_UB_22 0.0316030000
_diffrn_orient_matrix_UB_23 0.0215755000
_diffrn_orient_matrix_UB_31 0.0585325000
_diffrn_orient_matrix_UB_32 -0.0344558000
_diffrn_orient_matrix_UB_33 -0.0222653000
_diffrn_radiation_monochromator graphite
_diffrn_radiation_type MoK\a
_diffrn_radiation_wavelength 0.71073
_diffrn_reflns_av_R_equivalents 0.0352
_diffrn_reflns_av_unetI/netI 0.0712
_diffrn_reflns_Laue_measured_fraction_full 0.992
_diffrn_reflns_Laue_measured_fraction_max 0.991
_diffrn_reflns_limit_h_max 14
_diffrn_reflns_limit_h_min -14
_diffrn_reflns_limit_k_max 16
_diffrn_reflns_limit_k_min -13
_diffrn_reflns_limit_l_max 16
_diffrn_reflns_limit_l_min -17
_diffrn_reflns_number 15832
_diffrn_reflns_point_group_measured_fraction_full 0.992
_diffrn_reflns_point_group_measured_fraction_max 0.991
_diffrn_reflns_theta_full 25.242
_diffrn_reflns_theta_max 27.499
_diffrn_reflns_theta_min 2.514
_diffrn_source 'Enhance (Mo) X-ray Source'
_exptl_absorpt_coefficient_mu 0.076
_exptl_absorpt_correction_T_max 1.00000
_exptl_absorpt_correction_T_min 0.91551
_exptl_absorpt_correction_type multi-scan
_exptl_absorpt_process_details
;
CrysAlisPro, Agilent Technologies,
Version 1.171.36.32 (release 02-08-2013 CrysAlis171 .NET)
(compiled Aug  2 2013,16:46:58)
Empirical absorption correction using spherical harmonics,
 implemented in SCALE3 ABSPACK scaling algorithm.
;
_exptl_crystal_colour 'clear colourless'
_exptl_crystal_colour_lustre clear
_exptl_crystal_colour_primary colourless
_exptl_crystal_density_diffrn 1.252
_exptl_crystal_description prism
_exptl_crystal_F_000 704
_exptl_crystal_size_max 0.2
_exptl_crystal_size_mid 0.2
_exptl_crystal_size_min 0.2
_refine_diff_density_max 0.258
_refine_diff_density_min -0.239
_refine_diff_density_rms 0.050
_refine_ls_extinction_method none
_refine_ls_goodness_of_fit_ref 1.023
_refine_ls_hydrogen_treatment constr
_refine_ls_matrix_type full
_refine_ls_number_parameters 451
_refine_ls_number_reflns 7989
_refine_ls_number_restraints 0
_refine_ls_restrained_S_all 1.023
_refine_ls_R_factor_all 0.0931
_refine_ls_R_factor_gt 0.0557
_refine_ls_shift/su_max 0.000
_refine_ls_shift/su_mean 0.000
_refine_ls_structure_factor_coef Fsqd
_refine_ls_weighting_details 'w=1/[\s^2^(Fo^2^)+(0.0431P)^2^+0.2403P] where P=(Fo^2^+2Fc^2^)/3'
_refine_ls_weighting_scheme calc
_refine_ls_wR_factor_gt 0.1057
_refine_ls_wR_factor_ref 0.1217
_reflns_Friedel_coverage 0.000
_reflns_number_gt 5434
_reflns_number_total 7989
_reflns_threshold_expression 'I > 2\s(I)'
_cod_data_source_file c8nj01682h2.cif
_cod_data_source_block 19
_cod_database_code 7057422
_shelx_shelxl_version_number 2014/7
_chemical_oxdiff_formula C30
_shelx_space_group_comment
;
The symmetry employed for this shelxl refinement is uniquely defined
by the following loop, which should always be used as a source of
symmetry information in preference to the above space-group names.
They are only intended as comments.
;
_reflns_odcompleteness_completeness 99.15
_reflns_odcompleteness_iscentric 1
_reflns_odcompleteness_theta 28.51
_olex2_refinement_description
;
1. Fixed Uiso
 At 1.2 times of:
  All C(H) groups, All C(H,H) groups, All N(H) groups
2.a Ternary CH refined with riding coordinates:
 C16A(H16A), C16(H16)
2.b Secondary CH2 refined with riding coordinates:
 C17A(H17A,H17B), C21A(H21A,H21B), C20A(H20A,H20B), C18A(H18A,H18B), C19A(H19A,
 H19B), C17(H17C,H17D), C18(H18C,H18D), C21(H21C,H21D), C19(H19C,H19D),
 C20(H20C,H20D)
2.c Aromatic/amide H refined with riding coordinates:
 C11A(H11A), C12A(H12A), C6A(H6A), C15A(H15A), C13A(H13A), C9A(H9A), N4A(H4A),
 C7A(H7A), C5A(H5A), C8A(H8A), C14A(H14A), N4(H4), C9(H9), C11(H11), C7(H7),
 C14(H14), C5(H5), C13(H13), C12(H12), C15(H15), C6(H6), C8(H8)
;
_olex2_submission_special_instructions 'No special instructions were received'

loop_
_space_group_symop_operation_xyz
'x, y, z'
'-x, -y, -z'

loop_
_atom_site_label
_atom_site_type_symbol
_atom_site_fract_x
_atom_site_fract_y
_atom_site_fract_z
_atom_site_U_iso_or_equiv
_atom_site_adp_type
_atom_site_occupancy
_atom_site_site_symmetry_order
_atom_site_calc_flag
_atom_site_refinement_flags_posn
C4A C 0.39642(16) 1.05628(16) 0.10158(12) 0.0162(4) Uani 1 1 d .
N3A N 0.74567(13) 1.00139(13) 0.24699(10) 0.0159(3) Uani 1 1 d .
C2A C 0.71077(16) 0.91595(16) 0.22859(11) 0.0140(4) Uani 1 1 d .
C11A C 0.79166(17) 0.70362(16) 0.22581(12) 0.0182(4) Uani 1 1 d .
H11A H 0.7206 0.7127 0.1857 0.022 Uiso 1 1 calc R
N2A N 0.59786(13) 0.92658(13) 0.18557(10) 0.0153(3) Uani 1 1 d .
C12A C 0.88174(17) 0.59467(17) 0.25307(13) 0.0225(4) Uani 1 1 d .
H12A H 0.8705 0.5313 0.2312 0.027 Uiso 1 1 calc R
C1A C 0.52006(16) 1.03534(16) 0.15591(12) 0.0151(4) Uani 1 1 d .
C6A C 0.19702(17) 1.18989(18) 0.02239(13) 0.0231(4) Uani 1 1 d .
H6A H 0.1407 1.2647 0.0054 0.028 Uiso 1 1 calc R
N1A N 0.54453(13) 1.12719(13) 0.16977(10) 0.0157(3) Uani 1 1 d .
C15A C 0.91562(17) 0.78370(17) 0.31695(12) 0.0189(4) Uani 1 1 d .
H15A H 0.9280 0.8469 0.3379 0.023 Uiso 1 1 calc R
C13A C 0.98873(17) 0.57987(17) 0.31292(13) 0.0228(4) Uani 1 1 d .
H13A H 1.0486 0.5069 0.3316 0.027 Uiso 1 1 calc R
C9A C 0.36584(17) 0.96639(17) 0.07277(12) 0.0180(4) Uani 1 1 d .
H9A H 0.4223 0.8914 0.0887 0.022 Uiso 1 1 calc R
C17A C 0.78719(17) 1.30159(17) 0.32502(13) 0.0213(4) Uani 1 1 d .
H17A H 0.7248 1.3144 0.3784 0.026 Uiso 1 1 calc R
H17B H 0.7527 1.3643 0.2739 0.026 Uiso 1 1 calc R
C16A C 0.80640(16) 1.19017(16) 0.27880(12) 0.0163(4) Uani 1 1 d .
H16A H 0.8345 1.1287 0.3325 0.020 Uiso 1 1 calc R
C3A C 0.65792(16) 1.10667(16) 0.21814(12) 0.0149(4) Uani 1 1 d .
N4A N 0.68377(13) 1.19718(13) 0.23717(10) 0.0170(3) Uani 1 1 d .
H4A H 0.6244 1.2639 0.2241 0.020 Uiso 1 1 calc R
C21A C 0.91052(16) 1.16249(17) 0.19902(13) 0.0213(4) Uani 1 1 d .
H21A H 0.9239 1.0896 0.1729 0.026 Uiso 1 1 calc R
H21B H 0.8830 1.2206 0.1435 0.026 Uiso 1 1 calc R
C20A C 1.03584(17) 1.15757(18) 0.24484(14) 0.0236(4) Uani 1 1 d .
H20A H 1.1015 1.1406 0.1937 0.028 Uiso 1 1 calc R
H20B H 1.0653 1.0970 0.2982 0.028 Uiso 1 1 calc R
C7A C 0.16722(17) 1.09951(19) -0.00491(13) 0.0231(4) Uani 1 1 d .
H7A H 0.0908 1.1138 -0.0401 0.028 Uiso 1 1 calc R
C18A C 0.91329(17) 1.30010(18) 0.36794(14) 0.0240(4) Uani 1 1 d .
H18A H 0.9424 1.2441 0.4250 0.029 Uiso 1 1 calc R
H18B H 0.8991 1.3743 0.3915 0.029 Uiso 1 1 calc R
C5A C 0.31097(17) 1.16823(17) 0.07510(12) 0.0201(4) Uani 1 1 d .
H5A H 0.3308 1.2289 0.0930 0.024 Uiso 1 1 calc R
C8A C 0.25116(17) 0.98847(18) 0.02028(12) 0.0212(4) Uani 1 1 d .
H8A H 0.2309 0.9281 0.0021 0.025 Uiso 1 1 calc R
C14A C 1.00517(17) 0.67472(17) 0.34437(13) 0.0213(4) Uani 1 1 d .
H14A H 1.0766 0.6654 0.3841 0.026 Uiso 1 1 calc R
C19A C 1.01665(18) 1.27065(18) 0.28735(15) 0.0269(5) Uani 1 1 d .
H19A H 0.9911 1.3306 0.2333 0.032 Uiso 1 1 calc R
H19B H 1.0974 1.2660 0.3165 0.032 Uiso 1 1 calc R
C10A C 0.80676(16) 0.79919(16) 0.25799(12) 0.0149(4) Uani 1 1 d .
N1 N 0.42893(13) 0.59877(13) 0.30758(10) 0.0167(3) Uani 1 1 d .
N4 N 0.47211(13) 0.75970(13) 0.27914(10) 0.0169(3) Uani 1 1 d .
H4 H 0.5086 0.7980 0.2447 0.020 Uiso 1 1 calc R
C4 C 0.38803(16) 0.42932(16) 0.33980(12) 0.0159(4) Uani 1 1 d .
N3 N 0.56001(13) 0.61751(13) 0.16984(10) 0.0161(3) Uani 1 1 d .
N2 N 0.51428(13) 0.44993(13) 0.19598(10) 0.0149(3) Uani 1 1 d .
C1 C 0.44620(16) 0.49713(16) 0.27657(12) 0.0155(4) Uani 1 1 d .
C3 C 0.48707(16) 0.65671(16) 0.25134(12) 0.0155(4) Uani 1 1 d .
C10 C 0.65423(16) 0.46453(16) 0.06008(12) 0.0169(4) Uani 1 1 d .
C2 C 0.56992(16) 0.51475(16) 0.14644(12) 0.0149(4) Uani 1 1 d .
C17 C 0.25126(16) 0.85796(17) 0.34150(12) 0.0191(4) Uani 1 1 d .
H17C H 0.2269 0.7981 0.3192 0.023 Uiso 1 1 calc R
H17D H 0.2315 0.9174 0.2873 0.023 Uiso 1 1 calc R
C9 C 0.37598(16) 0.33400(17) 0.30454(14) 0.0198(4) Uani 1 1 d .
H9 H 0.4016 0.3135 0.2396 0.024 Uiso 1 1 calc R
C11 C 0.65255(17) 0.36845(16) 0.01781(12) 0.0180(4) Uani 1 1 d .
H11 H 0.5967 0.3352 0.0423 0.022 Uiso 1 1 calc R
C7 C 0.28446(18) 0.30095(19) 0.46116(15) 0.0279(5) Uani 1 1 d .
H7 H 0.2487 0.2585 0.5012 0.033 Uiso 1 1 calc R
C18 C 0.17438(17) 0.90729(18) 0.43493(13) 0.0224(4) Uani 1 1 d .
H18C H 0.0835 0.9439 0.4167 0.027 Uiso 1 1 calc R
H18D H 0.1849 0.8456 0.4854 0.027 Uiso 1 1 calc R
C21 C 0.43614(17) 0.90023(17) 0.40441(13) 0.0192(4) Uani 1 1 d .
H21C H 0.4180 0.9625 0.3530 0.023 Uiso 1 1 calc R
H21D H 0.5282 0.8681 0.4189 0.023 Uiso 1 1 calc R
C14 C 0.81870(19) 0.4672(2) -0.05696(14) 0.0296(5) Uani 1 1 d .
H14 H 0.8742 0.5004 -0.0822 0.036 Uiso 1 1 calc R
C5 C 0.34785(17) 0.46014(18) 0.43728(13) 0.0224(4) Uani 1 1 d .
H5 H 0.3559 0.5237 0.4618 0.027 Uiso 1 1 calc R
C19 C 0.21772(17) 0.99356(17) 0.47976(13) 0.0212(4) Uani 1 1 d .
H19C H 0.1733 1.0161 0.5425 0.025 Uiso 1 1 calc R
H19D H 0.1940 1.0611 0.4337 0.025 Uiso 1 1 calc R
C16 C 0.39577(16) 0.80946(16) 0.36610(12) 0.0165(4) Uani 1 1 d .
H16 H 0.4133 0.7487 0.4200 0.020 Uiso 1 1 calc R
C13 C 0.81732(18) 0.37045(19) -0.09764(13) 0.0274(5) Uani 1 1 d .
H13 H 0.8726 0.3384 -0.1497 0.033 Uiso 1 1 calc R
C12 C 0.73410(18) 0.32170(17) -0.06105(12) 0.0222(4) Uani 1 1 d .
H12 H 0.7325 0.2574 -0.0891 0.027 Uiso 1 1 calc R
C15 C 0.73725(18) 0.51467(18) 0.02153(13) 0.0236(4) Uani 1 1 d .
H15 H 0.7380 0.5799 0.0485 0.028 Uiso 1 1 calc R
C20 C 0.36294(17) 0.94524(18) 0.49980(13) 0.0226(4) Uani 1 1 d .
H20C H 0.3855 0.8839 0.5524 0.027 Uiso 1 1 calc R
H20D H 0.3878 1.0044 0.5231 0.027 Uiso 1 1 calc R
C6 C 0.29605(18) 0.39585(19) 0.49730(14) 0.0269(5) Uani 1 1 d .
H6 H 0.2690 0.4165 0.5620 0.032 Uiso 1 1 calc R
C8 C 0.32610(17) 0.26926(18) 0.36538(15) 0.0253(4) Uani 1 1 d .
H8 H 0.3205 0.2043 0.3419 0.030 Uiso 1 1 calc R

loop_
_atom_site_aniso_label
_atom_site_aniso_U_11
_atom_site_aniso_U_22
_atom_site_aniso_U_33
_atom_site_aniso_U_23
_atom_site_aniso_U_13
_atom_site_aniso_U_12
C4A 0.0196(9) 0.0168(10) 0.0132(8) -0.0014(7) 0.0031(7) -0.0080(8)
N3A 0.0197(8) 0.0117(9) 0.0147(7) -0.0019(6) 0.0004(6) -0.0043(7)
C2A 0.0188(9) 0.0125(10) 0.0106(8) -0.0034(7) 0.0037(6) -0.0057(8)
C11A 0.0202(9) 0.0139(10) 0.0199(9) -0.0024(7) 0.0036(7) -0.0059(8)
N2A 0.0184(8) 0.0120(8) 0.0155(7) -0.0022(6) 0.0025(6) -0.0057(7)
C12A 0.0262(10) 0.0136(11) 0.0289(10) -0.0019(8) 0.0052(8) -0.0090(9)
C1A 0.0187(9) 0.0139(10) 0.0135(8) -0.0017(7) 0.0047(7) -0.0071(8)
C6A 0.0218(10) 0.0220(12) 0.0212(9) 0.0003(8) -0.0005(7) -0.0040(9)
N1A 0.0177(7) 0.0133(9) 0.0159(7) -0.0019(6) 0.0006(6) -0.0057(7)
C15A 0.0236(9) 0.0154(10) 0.0174(8) -0.0049(7) 0.0026(7) -0.0069(8)
C13A 0.0231(10) 0.0130(11) 0.0259(10) 0.0035(8) 0.0034(8) -0.0010(8)
C9A 0.0226(9) 0.0161(10) 0.0156(8) 0.0011(7) 0.0009(7) -0.0082(8)
C17A 0.0220(9) 0.0161(11) 0.0242(9) -0.0015(8) -0.0017(7) -0.0058(8)
C16A 0.0194(9) 0.0119(10) 0.0173(8) 0.0000(7) -0.0021(7) -0.0058(8)
C3A 0.0202(9) 0.0137(10) 0.0113(8) -0.0020(7) 0.0035(7) -0.0072(8)
N4A 0.0174(8) 0.0100(8) 0.0225(7) -0.0025(6) -0.0029(6) -0.0037(7)
C21A 0.0235(10) 0.0183(11) 0.0205(9) -0.0009(8) 0.0009(7) -0.0066(9)
C20A 0.0206(10) 0.0215(12) 0.0262(10) 0.0007(8) 0.0015(8) -0.0058(9)
C7A 0.0210(10) 0.0319(13) 0.0180(9) -0.0006(8) -0.0015(7) -0.0122(9)
C18A 0.0281(10) 0.0151(11) 0.0300(10) -0.0028(8) -0.0047(8) -0.0093(9)
C5A 0.0230(10) 0.0193(11) 0.0192(9) -0.0035(8) 0.0014(7) -0.0091(9)
C8A 0.0272(10) 0.0240(12) 0.0178(9) -0.0020(8) 0.0010(7) -0.0157(9)
C14A 0.0199(9) 0.0206(11) 0.0185(9) -0.0013(8) -0.0012(7) -0.0025(8)
C19A 0.0219(10) 0.0227(12) 0.0368(11) 0.0012(9) -0.0024(8) -0.0101(9)
C10A 0.0192(9) 0.0112(10) 0.0133(8) -0.0005(7) 0.0040(7) -0.0050(8)
N1 0.0200(8) 0.0117(9) 0.0181(7) -0.0009(6) 0.0021(6) -0.0059(7)
N4 0.0223(8) 0.0127(9) 0.0177(7) -0.0027(6) 0.0057(6) -0.0089(7)
C4 0.0143(8) 0.0111(10) 0.0202(9) 0.0005(7) 0.0007(7) -0.0028(8)
N3 0.0203(8) 0.0122(9) 0.0164(7) -0.0024(6) 0.0020(6) -0.0066(7)
N2 0.0160(7) 0.0105(8) 0.0165(7) 0.0004(6) -0.0003(6) -0.0037(6)
C1 0.0158(9) 0.0117(10) 0.0167(8) 0.0000(7) -0.0020(7) -0.0028(8)
C3 0.0165(9) 0.0126(10) 0.0159(8) -0.0004(7) -0.0015(7) -0.0041(8)
C10 0.0198(9) 0.0146(10) 0.0144(8) -0.0004(7) -0.0006(7) -0.0047(8)
C2 0.0155(8) 0.0126(10) 0.0152(8) 0.0007(7) -0.0024(7) -0.0039(8)
C17 0.0214(9) 0.0173(11) 0.0203(9) -0.0043(8) 0.0017(7) -0.0089(8)
C9 0.0164(9) 0.0164(11) 0.0264(9) -0.0034(8) 0.0031(7) -0.0059(8)
C11 0.0210(9) 0.0154(10) 0.0150(8) -0.0001(7) -0.0020(7) -0.0045(8)
C7 0.0212(10) 0.0223(12) 0.0386(11) 0.0098(9) 0.0047(8) -0.0088(9)
C18 0.0231(10) 0.0210(11) 0.0242(9) -0.0057(8) 0.0052(8) -0.0092(9)
C21 0.0204(9) 0.0163(11) 0.0214(9) -0.0051(8) 0.0013(7) -0.0071(8)
C14 0.0333(11) 0.0301(13) 0.0291(10) -0.0065(9) 0.0140(9) -0.0159(10)
C5 0.0254(10) 0.0162(11) 0.0236(9) -0.0004(8) 0.0019(8) -0.0061(9)
C19 0.0263(10) 0.0152(11) 0.0197(9) -0.0053(8) 0.0057(7) -0.0050(9)
C16 0.0217(9) 0.0124(10) 0.0152(8) -0.0024(7) 0.0026(7) -0.0062(8)
C13 0.0293(11) 0.0273(13) 0.0202(9) -0.0045(8) 0.0084(8) -0.0047(10)
C12 0.0314(11) 0.0144(11) 0.0170(9) -0.0031(7) -0.0012(8) -0.0045(9)
C15 0.0286(10) 0.0213(12) 0.0229(9) -0.0061(8) 0.0061(8) -0.0112(9)
C20 0.0278(10) 0.0179(11) 0.0232(9) -0.0072(8) 0.0018(8) -0.0094(9)
C6 0.0288(11) 0.0262(13) 0.0234(10) 0.0032(9) 0.0075(8) -0.0090(10)
C8 0.0173(9) 0.0151(11) 0.0435(12) 0.0002(9) 0.0026(8) -0.0067(9)

loop_
_atom_type_symbol
_atom_type_description
_atom_type_scat_dispersion_real
_atom_type_scat_dispersion_imag
_atom_type_scat_source
C C 0.0033 0.0016 'International Tables Vol C Tables 4.2.6.8 and 6.1.1.4'
H H 0.0000 0.0000 'International Tables Vol C Tables 4.2.6.8 and 6.1.1.4'
N N 0.0061 0.0033 'International Tables Vol C Tables 4.2.6.8 and 6.1.1.4'

loop_
_geom_angle_atom_site_label_1
_geom_angle_atom_site_label_2
_geom_angle_atom_site_label_3
_geom_angle
C9A C4A C1A 121.54(17)
C9A C4A C5A 118.73(16)
C5A C4A C1A 119.68(17)
C2A N3A C3A 114.90(14)
N3A C2A N2A 125.85(16)
N3A C2A C10A 115.87(15)
N2A C2A C10A 118.28(16)
C10A C11A C12A 120.60(17)
C2A N2A C1A 114.03(15)
C11A C12A C13A 120.32(19)
N2A C1A C4A 118.56(16)
N1A C1A C4A 115.93(16)
N1A C1A N2A 125.50(16)
C5A C6A C7A 119.83(19)
C1A N1A C3A 115.25(15)
C14A C15A C10A 120.50(18)
C14A C13A C12A 119.41(18)
C8A C9A C4A 120.30(18)
C16A C17A C18A 111.82(16)
C17A C16A C21A 111.12(14)
N4A C16A C17A 109.50(15)
N4A C16A C21A 111.49(14)
N3A C3A N1A 124.32(16)
N4A C3A N3A 118.56(15)
N4A C3A N1A 117.12(16)
C3A N4A C16A 124.17(15)
C20A C21A C16A 109.88(14)
C21A C20A C19A 110.53(16)
C8A C7A C6A 119.96(17)
C17A C18A C19A 110.28(15)
C6A C5A C4A 120.79(18)
C7A C8A C9A 120.38(18)
C13A C14A C15A 120.40(17)
C20A C19A C18A 110.82(15)
C11A C10A C2A 120.72(16)
C11A C10A C15A 118.74(17)
C15A C10A C2A 120.52(16)
C1 N1 C3 114.90(14)
C3 N4 C16 122.20(14)
C9 C4 C1 120.94(15)
C9 C4 C5 119.33(16)
C5 C4 C1 119.71(17)
C2 N3 C3 114.52(14)
C1 N2 C2 114.09(15)
N1 C1 C4 116.00(15)
N1 C1 N2 125.81(15)
N2 C1 C4 118.15(16)
N1 C3 N3 124.81(17)
N4 C3 N1 117.23(15)
N4 C3 N3 117.96(15)
C11 C10 C2 121.33(15)
C11 C10 C15 119.28(16)
C15 C10 C2 119.39(17)
N3 C2 N2 125.84(15)
N3 C2 C10 117.01(14)
N2 C2 C10 117.10(16)
C16 C17 C18 110.11(14)
C8 C9 C4 120.40(17)
C10 C11 C12 120.28(16)
C8 C7 C6 119.98(17)
C19 C18 C17 112.15(14)
C16 C21 C20 109.92(14)
C13 C14 C15 120.10(18)
C6 C5 C4 119.95(19)
C18 C19 C20 111.92(16)
N4 C16 C17 111.62(14)
N4 C16 C21 110.41(13)
C21 C16 C17 110.89(15)
C12 C13 C14 120.09(17)
C13 C12 C11 120.17(19)
C14 C15 C10 120.07(19)
C19 C20 C21 110.76(14)
C7 C6 C5 120.13(18)
C9 C8 C7 120.17(19)

loop_
_geom_bond_atom_site_label_1
_geom_bond_atom_site_label_2
_geom_bond_distance
C4A C1A 1.494(2)
C4A C9A 1.396(2)
C4A C5A 1.399(3)
N3A C2A 1.331(2)
N3A C3A 1.353(2)
C2A N2A 1.352(2)
C2A C10A 1.488(2)
C11A C12A 1.390(3)
C11A C10A 1.390(2)
N2A C1A 1.354(2)
C12A C13A 1.392(3)
C1A N1A 1.328(2)
C6A C7A 1.390(3)
C6A C5A 1.388(2)
N1A C3A 1.357(2)
C15A C14A 1.388(3)
C15A C10A 1.401(2)
C13A C14A 1.384(3)
C9A C8A 1.392(2)
C17A C16A 1.523(3)
C17A C18A 1.527(2)
C16A N4A 1.459(2)
C16A C21A 1.526(2)
C3A N4A 1.335(2)
C21A C20A 1.518(2)
C20A C19A 1.520(3)
C7A C8A 1.382(3)
C18A C19A 1.527(3)
N1 C1 1.328(2)
N1 C3 1.351(2)
N4 C3 1.335(2)
N4 C16 1.461(2)
C4 C1 1.488(2)
C4 C9 1.387(3)
C4 C5 1.399(2)
N3 C3 1.354(2)
N3 C2 1.330(2)
N2 C1 1.346(2)
N2 C2 1.353(2)
C10 C2 1.495(2)
C10 C11 1.389(3)
C10 C15 1.398(2)
C17 C18 1.533(2)
C17 C16 1.527(2)
C9 C8 1.383(2)
C11 C12 1.392(2)
C7 C6 1.384(3)
C7 C8 1.384(3)
C18 C19 1.522(3)
C21 C16 1.516(2)
C21 C20 1.526(2)
C14 C13 1.386(3)
C14 C15 1.390(3)
C5 C6 1.386(2)
C19 C20 1.524(2)
C13 C12 1.379(3)
